data_4333971
loop_
_publ_author_name
'Ming-Hua Zeng'
'Yan-Xi Tan'
'Yan-Ping He'
'Zheng Yin'
'Qing Chen'
'Mohamedally Kurmoo'

_publ_contact_author_address 'No.15, Yucai Road, GuangXi Normal University, Guilin, China'
_publ_contact_author_email ZMH@MAILBOX.GXNU.EDU.CN
_publ_contact_author_name 'Ming-Hua Zeng'
_publ_section_title
;
 A Porous 4-Fold-Interpenetrated Chiral Framework Exhibiting Vapochromism,
 Single-Crystal-to-Single-Crystal Solvent Exchange, Gas Sorption, and a
 Poisoning Effect
;
_journal_name_full 'Inorganic Chemistry'
_journal_page_first 2353
_journal_page_last 2360
_journal_paper_doi 10.1021/ic301857h
_journal_volume 52
_journal_year 2013
_chemical_formula_sum 'C29 H16 Co N2 O6.5'
_chemical_formula_weight 555.37
_chemical_name_systematic
; 
 ? 
;
_space_group_IT_number 90
_symmetry_cell_setting tetragonal
_symmetry_space_group_name_Hall 'P 4ab 2ab'
_symmetry_space_group_name_H-M 'P 4 21 2'
_atom_sites_solution_hydrogens geom
_atom_sites_solution_primary direct
_atom_sites_solution_secondary difmap
_audit_creation_method SHELXL-97
_cell_angle_alpha 90.00
_cell_angle_beta 90.00
_cell_angle_gamma 90.00
_cell_formula_units_Z 8
_cell_length_a 22.6904(17)
_cell_length_b 22.6904(17)
_cell_length_c 12.695(2)
_cell_measurement_temperature 173(2)
_cell_volume 6536.1(12)
_computing_structure_refinement 'SHELXL-97 (Sheldrick, 1997)'
_computing_structure_solution 'SHELXS-97 (Sheldrick, 1990)'
_diffrn_ambient_temperature 173(2)
_diffrn_measured_fraction_theta_full 0.995
_diffrn_measured_fraction_theta_max 0.995
_diffrn_radiation_monochromator graphite
_diffrn_radiation_source 'fine-focus sealed tube'
_diffrn_radiation_type MoK\a
_diffrn_radiation_wavelength 0.71073
_diffrn_reflns_av_R_equivalents 0.0853
_diffrn_reflns_av_sigmaI/netI 0.0796
_diffrn_reflns_limit_h_max 27
_diffrn_reflns_limit_h_min -24
_diffrn_reflns_limit_k_max 27
_diffrn_reflns_limit_k_min -23
_diffrn_reflns_limit_l_max 15
_diffrn_reflns_limit_l_min -11
_diffrn_reflns_number 30993
_diffrn_reflns_theta_full 26.15
_diffrn_reflns_theta_max 26.15
_diffrn_reflns_theta_min 1.27
_exptl_absorpt_coefficient_mu 0.564
_exptl_absorpt_correction_T_max 0.8956
_exptl_absorpt_correction_T_min 0.8582
_exptl_crystal_density_diffrn 1.129
_exptl_crystal_F_000 2264
_exptl_crystal_size_max 0.28
_exptl_crystal_size_mid 0.24
_exptl_crystal_size_min 0.20
_platon_squeeze_details
;
;
_refine_diff_density_max 0.901
_refine_diff_density_min -0.766
_refine_diff_density_rms 0.113
_refine_ls_abs_structure_details 'Flack H D (1983), Acta Cryst. A39, 876-881'
_refine_ls_abs_structure_Flack 0.04(4)
_refine_ls_extinction_method none
_refine_ls_goodness_of_fit_ref 1.073
_refine_ls_hydrogen_treatment mixed
_refine_ls_matrix_type full
_refine_ls_number_parameters 305
_refine_ls_number_reflns 6522
_refine_ls_number_restraints 6
_refine_ls_restrained_S_all 1.074
_refine_ls_R_factor_all 0.1118
_refine_ls_R_factor_gt 0.0779
_refine_ls_shift/su_max 0.000
_refine_ls_shift/su_mean 0.000
_refine_ls_structure_factor_coef Fsqd
_refine_ls_weighting_details 'calc w=1/[\s^2^(Fo^2^)+(0.1328P)^2^+0.0000P] where P=(Fo^2^+2Fc^2^)/3'
_refine_ls_weighting_scheme calc
_refine_ls_wR_factor_gt 0.2060
_refine_ls_wR_factor_ref 0.2260
_reflns_number_gt 4193
_reflns_number_total 6522
_reflns_threshold_expression >2sigma(I)
_cod_data_source_file ic301857h_si_001_4.cif
_cod_data_source_block 1.2.5EtOH
_cod_original_cell_volume 6536.2(12)
_cod_original_formula_sum 'C29 H16 Co N2 O6.50'
_cod_database_code 4333971

loop_
_symmetry_equiv_pos_as_xyz
'x, y, z'
'-x, -y, z'
'-y+1/2, x+1/2, z'
'y+1/2, -x+1/2, z'
'-x+1/2, y+1/2, -z'
'x+1/2, -y+1/2, -z'
'y, x, -z'
'-y, -x, -z'

loop_
_atom_site_label
_atom_site_type_symbol
_atom_site_fract_x
_atom_site_fract_y
_atom_site_fract_z
_atom_site_U_iso_or_equiv
_atom_site_adp_type
_atom_site_occupancy
_atom_site_symmetry_multiplicity
_atom_site_calc_flag
_atom_site_refinement_flags
Co1 Co 0.23208(3) 0.24086(3) 0.25335(6) 0.0279(2) Uani 1 1 d .
C1 C -0.1835(3) 0.2671(2) 0.5668(5) 0.0356(14) Uani 1 1 d .
H1A H -0.2136 0.2916 0.5387 0.043 Uiso 1 1 calc R
C2 C -0.1325(3) 0.2579(3) 0.5050(5) 0.0369(14) Uani 1 1 d .
H2A H -0.1275 0.2775 0.4394 0.044 Uiso 1 1 calc R
C3 C -0.0902(3) 0.2195(3) 0.5430(5) 0.0379(15) Uani 1 1 d .
C4 C -0.0988(3) 0.1926(3) 0.6385(5) 0.0416(16) Uani 1 1 d .
H4A H -0.0706 0.1655 0.6656 0.050 Uiso 1 1 calc R
C5 C -0.1497(3) 0.2059(3) 0.6949(5) 0.0372(15) Uani 1 1 d .
H5A H -0.1554 0.1873 0.7613 0.045 Uiso 1 1 calc R
C6 C -0.0339(3) 0.2126(3) 0.4838(5) 0.0415(16) Uani 1 1 d .
C7 C -0.0315(3) 0.2193(4) 0.3750(5) 0.0521(19) Uani 1 1 d .
H7A H -0.0670 0.2246 0.3364 0.063 Uiso 1 1 calc R
C8 C 0.0212(2) 0.2184(4) 0.3227(6) 0.0486(19) Uani 1 1 d .
H8A H 0.0220 0.2247 0.2488 0.058 Uiso 1 1 calc R
C9 C 0.0728(3) 0.2084(3) 0.3761(5) 0.0362(14) Uani 1 1 d .
C10 C 0.0721(3) 0.1992(3) 0.4816(5) 0.0415(16) Uani 1 1 d .
H10A H 0.1079 0.1924 0.5183 0.050 Uiso 1 1 calc R
C11 C 0.0183(3) 0.1997(3) 0.5370(5) 0.0410(16) Uani 1 1 d .
H11A H 0.0175 0.1912 0.6103 0.049 Uiso 1 1 calc R
C12 C 0.1327(3) 0.2145(3) 0.3198(5) 0.0318(14) Uani 1 1 d .
C13 C 0.2460(3) 0.6100(2) -0.2330(5) 0.0502(18) Uani 1 1 d .
H13A H 0.2506 0.6104 -0.3073 0.060 Uiso 1 1 calc R
C14 C 0.2399(3) 0.5567(2) -0.1831(6) 0.0466(18) Uani 1 1 d .
H14A H 0.2405 0.5213 -0.2230 0.056 Uiso 1 1 calc R
C15 C 0.2330(3) 0.5543(2) -0.0752(5) 0.0313(14) Uani 1 1 d .
C16 C 0.2303(3) 0.6069(3) -0.0228(5) 0.0428(17) Uani 1 1 d .
H16A H 0.2241 0.6075 0.0512 0.051 Uiso 1 1 calc R
C17 C 0.2368(3) 0.6602(3) -0.0782(5) 0.0391(15) Uani 1 1 d .
H17A H 0.2347 0.6964 -0.0407 0.047 Uiso 1 1 calc R
C18 C 0.2276(3) 0.4983(3) -0.0156(5) 0.0386(15) Uani 1 1 d .
C19 C 0.2585(4) 0.4480(2) -0.0499(6) 0.0465(18) Uani 1 1 d .
H19A H 0.2811 0.4502 -0.1127 0.056 Uiso 1 1 calc R
C20 C 0.2566(3) 0.3956(3) 0.0054(6) 0.0518(19) Uani 1 1 d .
H20A H 0.2772 0.3620 -0.0200 0.062 Uiso 1 1 calc R
C21 C 0.2247(3) 0.3924(2) 0.0981(5) 0.0329(14) Uani 1 1 d .
C22 C 0.1935(3) 0.4416(3) 0.1330(6) 0.0481(18) Uani 1 1 d .
H22A H 0.1706 0.4393 0.1955 0.058 Uiso 1 1 calc R
C23 C 0.1958(3) 0.4946(3) 0.0755(5) 0.0423(16) Uani 1 1 d .
H23A H 0.1750 0.5282 0.1004 0.051 Uiso 1 1 calc R
C24 C 0.2253(3) 0.3372(2) 0.1622(5) 0.0306(14) Uani 1 1 d .
N1A N -0.1920(2) 0.2441(2) 0.6601(4) 0.0329(11) Uani 1 1 d .
N2 N 0.2457(2) 0.6613(2) -0.1813(4) 0.0357(12) Uiso 1 1 d .
O1 O 0.17862(16) 0.21404(18) 0.3749(3) 0.0362(10) Uani 1 1 d .
O2 O 0.13335(19) 0.2212(2) 0.2227(4) 0.0506(13) Uani 1 1 d .
O3 O 0.20619(19) 0.33654(16) 0.2532(4) 0.0437(10) Uani 1 1 d .
O4 O 0.25058(19) 0.29206(16) 0.1230(3) 0.0372(10) Uani 1 1 d .
O5 O 0.1278(8) 0.4609(8) -0.3229(15) 0.296(7) Uiso 1 1 d D
C25 C 0.1334(13) 0.4108(10) -0.263(2) 0.296(7) Uiso 1 1 d D
C26 C 0.1075(14) 0.4286(12) -0.164(2) 0.296(7) Uiso 1 1 d D
O6 O 0.1246(10) 0.5670(9) 0.3353(14) 0.310(8) Uiso 1 1 d D
C27 C 0.1212(14) 0.5898(12) 0.437(2) 0.310(8) Uiso 1 1 d D
C28 C 0.1414(12) 0.5300(13) 0.452(2) 0.310(8) Uiso 1 1 d D
O7 O -0.0038(8) 0.1108(8) 0.7898(13) 0.131(5) Uiso 0.50 1 d PD
C29 C -0.0337(10) 0.0795(11) 0.8693(19) 0.131(5) Uiso 0.50 1 d PD
C30 C -0.0985(11) 0.0699(12) 0.864(2) 0.131(5) Uiso 0.50 1 d PD

loop_
_atom_site_aniso_label
_atom_site_aniso_U_11
_atom_site_aniso_U_22
_atom_site_aniso_U_33
_atom_site_aniso_U_23
_atom_site_aniso_U_13
_atom_site_aniso_U_12
Co1 0.0268(4) 0.0277(4) 0.0293(4) -0.0004(4) 0.0008(4) -0.0020(3)
C1 0.038(3) 0.024(3) 0.044(4) 0.004(3) -0.001(3) 0.000(3)
C2 0.037(3) 0.042(4) 0.031(3) 0.004(3) -0.009(3) -0.003(3)
C3 0.020(3) 0.053(4) 0.041(4) -0.003(3) -0.005(3) 0.003(3)
C4 0.031(3) 0.053(4) 0.041(4) 0.012(3) 0.006(3) 0.009(3)
C5 0.026(3) 0.054(4) 0.031(4) 0.007(3) 0.004(3) 0.008(3)
C6 0.041(4) 0.046(4) 0.037(4) 0.008(3) -0.002(3) -0.004(3)
C7 0.028(3) 0.093(6) 0.035(4) -0.001(4) -0.004(3) -0.003(4)
C8 0.019(3) 0.092(6) 0.035(4) 0.003(4) 0.000(3) 0.001(3)
C9 0.026(3) 0.045(4) 0.037(4) 0.001(3) 0.005(3) -0.005(3)
C10 0.028(3) 0.050(4) 0.046(4) -0.002(3) -0.005(3) 0.001(3)
C11 0.033(4) 0.049(4) 0.041(4) 0.009(3) 0.001(3) -0.002(3)
C12 0.033(3) 0.032(3) 0.030(3) -0.002(3) 0.000(3) -0.003(3)
C13 0.088(5) 0.024(3) 0.038(4) 0.001(3) 0.010(4) -0.004(3)
C14 0.071(5) 0.019(3) 0.050(4) -0.008(3) 0.011(4) 0.003(3)
C15 0.032(3) 0.019(3) 0.043(4) -0.004(3) 0.009(3) 0.000(2)
C16 0.057(4) 0.031(3) 0.040(4) 0.005(3) 0.010(3) 0.007(3)
C17 0.055(4) 0.026(3) 0.037(3) 0.002(3) 0.009(3) 0.002(3)
C18 0.052(4) 0.020(3) 0.044(4) 0.005(3) 0.005(3) 0.003(3)
C19 0.082(5) 0.010(3) 0.048(4) 0.002(3) 0.011(4) 0.005(3)
C20 0.084(5) 0.016(3) 0.055(4) 0.002(3) 0.018(5) 0.009(3)
C21 0.041(3) 0.020(3) 0.037(4) -0.002(2) 0.001(3) 0.002(2)
C22 0.063(5) 0.039(4) 0.043(4) 0.006(3) 0.018(4) 0.010(3)
C23 0.059(4) 0.019(3) 0.049(4) 0.007(3) 0.013(3) 0.018(3)
C24 0.031(3) 0.021(3) 0.040(4) -0.007(3) -0.008(3) -0.004(2)
N1A 0.025(2) 0.034(3) 0.040(3) 0.001(2) 0.002(2) 0.000(2)
O1 0.023(2) 0.046(2) 0.039(3) 0.003(2) -0.0016(18) -0.0011(18)
O2 0.027(2) 0.080(4) 0.045(3) 0.005(2) 0.0061(19) 0.000(2)
O3 0.058(3) 0.035(2) 0.038(3) 0.000(2) 0.005(3) -0.0013(18)
O4 0.052(3) 0.0221(19) 0.038(2) -0.0011(18) -0.001(2) -0.0024(19)

loop_
_atom_type_symbol
_atom_type_description
_atom_type_scat_dispersion_real
_atom_type_scat_dispersion_imag
_atom_type_scat_source
C C 0.0033 0.0016 'International Tables Vol C Tables 4.2.6.8 and 6.1.1.4'
H H 0.0000 0.0000 'International Tables Vol C Tables 4.2.6.8 and 6.1.1.4'
N N 0.0061 0.0033 'International Tables Vol C Tables 4.2.6.8 and 6.1.1.4'
O O 0.0106 0.0060 'International Tables Vol C Tables 4.2.6.8 and 6.1.1.4'
Co Co 0.3494 0.9721 'International Tables Vol C Tables 4.2.6.8 and 6.1.1.4'

loop_
_geom_angle_atom_site_label_1
_geom_angle_atom_site_label_2
_geom_angle_atom_site_label_3
_geom_angle
_geom_angle_site_symmetry_1
_geom_angle_site_symmetry_3
O1 Co1 O4 152.67(17) . .
O1 Co1 N1A 98.14(18) . 6_556
O4 Co1 N1A 99.39(18) . 6_556
O1 Co1 N2 102.45(19) . 5_545
O4 Co1 N2 94.94(18) . 5_545
N1A Co1 N2 100.0(2) 6_556 5_545
O1 Co1 O3 97.62(17) . .
O4 Co1 O3 60.61(17) . .
N1A Co1 O3 93.36(18) 6_556 .
N2 Co1 O3 153.91(19) 5_545 .
O1 Co1 O2 59.90(16) . .
O4 Co1 O2 99.80(17) . .
N1A Co1 O2 157.66(18) 6_556 .
N2 Co1 O2 89.59(19) 5_545 .
O3 Co1 O2 86.18(17) . .
O1 Co1 C24 125.11(18) . .
O4 Co1 C24 30.94(18) . .
N1A Co1 C24 98.85(19) 6_556 .
N2 Co1 C24 125.0(2) 5_545 .
O3 Co1 C24 29.74(17) . .
O2 Co1 C24 91.80(18) . .
O1 Co1 C12 30.31(18) . .
O4 Co1 C12 126.36(19) . .
N1A Co1 C12 128.0(2) 6_556 .
N2 Co1 C12 99.21(19) 5_545 .
O3 Co1 C12 89.75(18) . .
O2 Co1 C12 29.77(18) . .
C24 Co1 C12 108.4(2) . .
N1A C1 C2 124.4(6) . .
C3 C2 C1 117.8(6) . .
C4 C3 C2 119.3(6) . .
C4 C3 C6 121.4(6) . .
C2 C3 C6 119.0(6) . .
C3 C4 C5 118.4(6) . .
N1A C5 C4 123.6(6) . .
C7 C6 C11 118.1(6) . .
C7 C6 C3 121.6(6) . .
C11 C6 C3 120.3(6) . .
C8 C7 C6 121.0(6) . .
C7 C8 C9 120.6(7) . .
C10 C9 C8 120.2(6) . .
C10 C9 C12 118.9(5) . .
C8 C9 C12 120.6(6) . .
C9 C10 C11 120.2(6) . .
C6 C11 C10 119.7(6) . .
O2 C12 O1 123.0(6) . .
O2 C12 C9 118.8(6) . .
O1 C12 C9 118.2(5) . .
O2 C12 Co1 67.8(3) . .
O1 C12 Co1 55.7(3) . .
C9 C12 Co1 168.7(4) . .
N2 C13 C14 122.7(6) . .
C13 C14 C15 120.3(6) . .
C16 C15 C14 116.9(6) . .
C16 C15 C18 119.7(6) . .
C14 C15 C18 123.4(5) . .
C15 C16 C17 120.1(6) . .
N2 C17 C16 121.8(6) . .
C23 C18 C19 118.4(6) . .
C23 C18 C15 121.8(5) . .
C19 C18 C15 119.7(6) . .
C20 C19 C18 121.7(7) . .
C19 C20 C21 119.6(6) . .
C20 C21 C22 119.6(6) . .
C20 C21 C24 120.2(5) . .
C22 C21 C24 120.2(6) . .
C21 C22 C23 120.1(6) . .
C18 C23 C22 120.7(6) . .
O3 C24 O4 120.9(5) . .
O3 C24 C21 121.2(5) . .
O4 C24 C21 117.7(6) . .
O3 C24 Co1 64.8(3) . .
O4 C24 Co1 56.3(3) . .
C21 C24 Co1 174.0(5) . .
C1 N1A C5 116.3(5) . .
C1 N1A Co1 122.5(4) . 6_456
C5 N1A Co1 121.1(4) . 6_456
C17 N2 C13 118.0(5) . .
C17 N2 Co1 119.1(4) . 5
C13 N2 Co1 122.5(4) . 5
C12 O1 Co1 94.0(4) . .
C12 O2 Co1 82.4(4) . .
C24 O3 Co1 85.5(3) . .
C24 O4 Co1 92.7(4) . .
O5 C25 C26 102(2) . .
C27 O6 C28 53.3(11) . .
O6 C27 C28 76.0(18) . .
C27 C28 O6 50.7(11) . .
O7 C29 C30 121(2) . .

loop_
_geom_bond_atom_site_label_1
_geom_bond_atom_site_label_2
_geom_bond_distance
_geom_bond_site_symmetry_2
Co1 O1 2.055(4) .
Co1 O4 2.065(4) .
Co1 N1A 2.072(5) 6_556
Co1 N2 2.085(5) 5_545
Co1 O3 2.249(4) .
Co1 O2 2.317(4) .
Co1 C24 2.479(6) .
Co1 C12 2.481(6) .
C1 N1A 1.309(8) .
C1 C2 1.412(9) .
C2 C3 1.384(9) .
C3 C4 1.372(9) .
C3 C6 1.490(9) .
C4 C5 1.393(8) .
C5 N1A 1.366(7) .
C6 C7 1.390(9) .
C6 C11 1.395(9) .
C7 C8 1.367(9) .
C8 C9 1.373(9) .
C9 C10 1.356(9) .
C9 C12 1.542(8) .
C10 C11 1.409(9) .
C12 O2 1.242(8) .
C12 O1 1.255(7) .
C13 N2 1.337(8) .
C13 C14 1.371(8) .
C14 C15 1.379(9) .
C15 C16 1.370(8) .
C15 C18 1.484(8) .
C16 C17 1.406(9) .
C17 N2 1.324(8) .
C18 C23 1.367(9) .
C18 C19 1.407(9) .
C19 C20 1.382(8) .
C20 C21 1.384(9) .
C21 C22 1.393(8) .
C21 C24 1.493(8) .
C22 C23 1.408(9) .
C24 O3 1.234(7) .
C24 O4 1.276(7) .
N1A Co1 2.072(5) 6_456
N2 Co1 2.085(5) 5
O5 C25 1.371(17) .
C25 C26 1.445(18) .
O6 C27 1.394(17) .
O6 C28 1.75(3) .
C27 C28 1.445(18) .
O7 C29 1.410(17) .
C29 C30 1.485(17) .

loop_
_platon_squeeze_void_nr
_platon_squeeze_void_average_x
_platon_squeeze_void_average_y
_platon_squeeze_void_average_z
_platon_squeeze_void_volume
_platon_squeeze_void_count_electrons
_platon_squeeze_void_content
1 0.000 0.500 0.269 186 54 ' '
2 0.000 0.000 -0.042 366 94 ' '
3 0.500 0.500 0.041 366 94 ' '
4 0.500 0.000 -0.269 186 54 ' '
